data_4074628
loop_
_publ_author_name
'Mutseneck, Elena V.'
'Perekalin, Dmitry S.'
'Holub, Josef'
'Starikova, Zoya A.'
'Petrovskii, Pavel V.'
'Zanello, Piero'
'Corsini, Maddalena'
'\<St\'ibr, Bohumil'
'Kudinov, Alexander R.'

_publ_section_title
;
 (Tetramethylcyclobutadiene)cobalt Complexes with Phosphacarborane
 Ligands&#x2020;
;
_journal_issue 10
_journal_name_full Organometallics
_journal_page_first 2419
_journal_paper_doi 10.1021/om050653u
_journal_volume 25
_journal_year 2006
_chemical_formula_sum 'C10 H22 B8 Co P'
_chemical_formula_weight 318.66
_chemical_name_systematic
; 
 ? 
;
_space_group_IT_number 14
_symmetry_cell_setting monoclinic
_symmetry_space_group_name_Hall '-P 2yn'
_symmetry_space_group_name_H-M 'P 1 21/n 1'
_atom_sites_solution_hydrogens geom
_atom_sites_solution_primary direct
_atom_sites_solution_secondary difmap
_audit_creation_method SHELXL-97
_cell_angle_alpha 90.00
_cell_angle_beta 101.582(17)
_cell_angle_gamma 90.00
_cell_formula_units_Z 4
_cell_length_a 7.1760(17)
_cell_length_b 16.922(4)
_cell_length_c 13.252(3)
_cell_measurement_reflns_used 24
_cell_measurement_temperature 163(2)
_cell_measurement_theta_max 11
_cell_measurement_theta_min 9
_cell_volume 1576.5(6)
_computing_cell_refinement 'Bruker FRAMBO'
_computing_data_collection 'Syntex P21'
_computing_data_reduction 'Bruker SHELXTL'
_computing_molecular_graphics 'Bruker SHELXTL'
_computing_publication_material 'Bruker SHELXTL'
_computing_structure_refinement 'SHELXL-97 (Sheldrick, 1997)'
_computing_structure_solution 'SHELXS-97 (Sheldrick, 1990)'
_diffrn_ambient_temperature 163(2)
_diffrn_measured_fraction_theta_full 0.918
_diffrn_measured_fraction_theta_max 0.918
_diffrn_measurement_device_type 'Syntex P21'
_diffrn_measurement_method '\q/2\q scans'
_diffrn_radiation_monochromator graphite
_diffrn_radiation_source 'fine-focus sealed tube'
_diffrn_radiation_type MoK\a
_diffrn_radiation_wavelength 0.71073
_diffrn_reflns_av_R_equivalents 0.0155
_diffrn_reflns_av_sigmaI/netI 0.0365
_diffrn_reflns_limit_h_max 8
_diffrn_reflns_limit_h_min -8
_diffrn_reflns_limit_k_max 20
_diffrn_reflns_limit_k_min -15
_diffrn_reflns_limit_l_max 16
_diffrn_reflns_limit_l_min -16
_diffrn_reflns_number 3108
_diffrn_reflns_theta_full 26.00
_diffrn_reflns_theta_max 26.00
_diffrn_reflns_theta_min 2.87
_diffrn_standards_interval_count ?98
_diffrn_standards_number 2
_exptl_absorpt_coefficient_mu 1.168
_exptl_absorpt_correction_type none
_exptl_crystal_colour gray
_exptl_crystal_density_diffrn 1.343
_exptl_crystal_density_method 'not measured'
_exptl_crystal_description plate
_exptl_crystal_F_000 656
_exptl_crystal_size_max 0.45
_exptl_crystal_size_mid 0.30
_exptl_crystal_size_min 0.20
_refine_diff_density_max 0.374
_refine_diff_density_min -0.417
_refine_diff_density_rms 0.049
_refine_ls_extinction_method none
_refine_ls_goodness_of_fit_ref 1.020
_refine_ls_hydrogen_treatment mixed
_refine_ls_matrix_type full
_refine_ls_number_parameters 182
_refine_ls_number_reflns 2840
_refine_ls_number_restraints 6
_refine_ls_restrained_S_all 1.777
_refine_ls_R_factor_all 0.0445
_refine_ls_R_factor_gt 0.0324
_refine_ls_shift/su_max 0.000
_refine_ls_shift/su_mean 0.000
_refine_ls_structure_factor_coef Fsqd
_refine_ls_weighting_details 'calc w=1/[\s^2^(Fo^2^)+(0.0255P)^2^+1.1737P] where P=(Fo^2^+2Fc^2^)/3'
_refine_ls_weighting_scheme calc
_refine_ls_wR_factor_gt 0.0693
_refine_ls_wR_factor_ref 0.0732
_reflns_number_gt 2451
_reflns_number_total 2840
_reflns_threshold_expression >2sigma(I)
_cod_data_source_file om050653usi20050729_123531.cif
_cod_data_source_block fin
_cod_depositor_comments
;
The following automatic conversions were performed:

'_symmetry_cell_setting' value 'Monoclinic' changed to 'monoclinic'
according to /home/saulius/struct/CIF-dictionaries/cif_core.dic
dictionary named 'cif_core.dic' version 2.4.1 from 2010-06-29.

Automatic conversion script
Id: cif_fix_values 1715 2011-07-08 13:25:40Z adriana 
;
_cod_original_cell_volume 1576.4(6)
_cod_original_sg_symbol_H-M P2(1)/n
_cod_database_code 4074628

loop_
_symmetry_equiv_pos_as_xyz
'x, y, z'
'-x+1/2, y+1/2, -z+1/2'
'-x, -y, -z'
'x-1/2, -y-1/2, z-1/2'

loop_
_atom_site_label
_atom_site_type_symbol
_atom_site_fract_x
_atom_site_fract_y
_atom_site_fract_z
_atom_site_U_iso_or_equiv
_atom_site_adp_type
_atom_site_occupancy
_atom_site_symmetry_multiplicity
_atom_site_calc_flag
_atom_site_refinement_flags
Co1 Co 0.88778(7) 0.06899(3) 0.73870(4) 0.01827(17) Uani 1 1 d .
P2 P 0.9102(2) -0.01546(9) 0.61534(12) 0.0254(6) Uani 0.666(6) 1 d P
B2 B 0.9207 -0.0212 0.6454 0.113 Uani 0.33 1 d PU
H1 H 0.8411 -0.0106 0.5795 0.136 Uiso 0.334(6) 1 d PR
C3 C 0.7599(6) -0.0396(2) 0.7239(3) 0.0273(9) Uani 1 1 d .
H1C H 0.6688 -0.0378 0.7016 0.033 Uiso 1 1 d R
C4 C 0.8675(5) -0.0179(2) 0.8428(3) 0.0237(8) Uani 1 1 d .
H2C H 0.7962 -0.0050 0.8922 0.028 Uiso 1 1 d R
C13 C 0.8913(5) 0.1742(2) 0.6697(3) 0.0227(8) Uani 1 1 d .
C14 C 0.9096(5) 0.1832(2) 0.7806(3) 0.0219(7) Uani 1 1 d .
C15 C 0.7156(5) 0.1547(2) 0.7720(3) 0.0202(7) Uani 1 1 d .
C16 C 0.6976(5) 0.1457(2) 0.6616(3) 0.0233(8) Uani 1 1 d .
C17 C 1.0089(6) 0.1992(3) 0.5953(3) 0.0321(9) Uani 1 1 d .
H71 H 0.9776 0.2493 0.5705 0.048 Uiso 1 1 d R
H72 H 0.9872 0.1720 0.5297 0.048 Uiso 1 1 d R
H73 H 1.1445 0.2022 0.6202 0.048 Uiso 1 1 d R
C18 C 1.0530(6) 0.2218(2) 0.8615(3) 0.0297(9) Uani 1 1 d .
H83 H 1.1732 0.2147 0.8564 0.045 Uiso 1 1 d R
H82 H 1.0478 0.2093 0.9278 0.045 Uiso 1 1 d R
H81 H 1.0277 0.2814 0.8561 0.045 Uiso 1 1 d R
C19 C 0.5827(5) 0.1491(2) 0.8453(3) 0.0258(8) Uani 1 1 d .
H93 H 0.4846 0.1055 0.8243 0.039 Uiso 1 1 d R
H92 H 0.5204 0.1974 0.8477 0.039 Uiso 1 1 d R
H91 H 0.6400 0.1393 0.9144 0.039 Uiso 1 1 d R
C20 C 0.5400(6) 0.1285(3) 0.5728(3) 0.0311(9) Uani 1 1 d .
H103 H 0.4517 0.1740 0.5590 0.047 Uiso 1 1 d R
H102 H 0.4466 0.0926 0.5961 0.047 Uiso 1 1 d R
H101 H 0.5899 0.1118 0.5144 0.047 Uiso 1 1 d R
B6 B 1.1457(6) 0.0127(3) 0.7193(3) 0.0230(9) Uani 1 1 d .
H3 H 1.2317 0.0391 0.6986 0.028 Uiso 1 1 d R
B5 B 1.1090 0.0163 0.8461 0.123 Uani 0.67 1 d P
H4 H 1.1755 0.0490 0.9097 0.148 Uiso 0.666(6) 1 d PR
P5 P 1.1166(4) 0.02488(17) 0.8621(2) 0.0246(12) Uani 0.334(6) 1 d P
B11 B 1.1138(6) -0.0913(3) 0.6808(4) 0.0278(10) Uani 1 1 d .
H7 H 1.1925 -0.1210 0.6343 0.033 Uiso 1 1 d R
B10 B 1.2214(6) -0.0678(3) 0.8094(4) 0.0291(9) Uani 1 1 d .
H8 H 1.3791 -0.0794 0.8424 0.035 Uiso 1 1 d R
B9 B 1.0509(7) -0.0825(3) 0.8877(3) 0.0283(10) Uani 1 1 d .
H9 H 1.0778 -0.0965 0.9713 0.034 Uiso 1 1 d R
B8 B 0.8383(7) -0.1168(3) 0.8085(4) 0.0280(9) Uani 1 1 d .
H10 H 0.7314 -0.1520 0.8338 0.034 Uiso 1 1 d R
B7 B 0.8724(7) -0.1205(3) 0.6799(4) 0.0283(9) Uani 1 1 d .
H11 H 0.7791 -0.1565 0.6248 0.034 Uiso 1 1 d R
B12 B 1.0581(7) -0.1479(3) 0.7837(4) 0.0289(10) Uani 1 1 d .
H12 H 1.1111 -0.2072 0.8073 0.035 Uiso 1 1 d R

loop_
_atom_site_aniso_label
_atom_site_aniso_U_11
_atom_site_aniso_U_22
_atom_site_aniso_U_33
_atom_site_aniso_U_23
_atom_site_aniso_U_13
_atom_site_aniso_U_12
Co1 0.0176(3) 0.0184(3) 0.0194(3) -0.0013(2) 0.00501(18) -0.00141(19)
P2 0.0260(9) 0.0249(9) 0.0255(9) -0.0055(6) 0.0058(6) 0.0008(6)
B2 0.054 0.122 0.155 0.007 0.001 0.000
C3 0.040(2) 0.0154(17) 0.030(2) -0.0014(15) 0.0151(18) -0.0024(16)
C4 0.0238(19) 0.0225(18) 0.0232(19) 0.0029(15) 0.0011(15) 0.0003(15)
C13 0.0254(19) 0.0185(17) 0.0256(19) 0.0007(14) 0.0082(15) -0.0029(15)
C14 0.0235(18) 0.0178(17) 0.0254(18) -0.0026(14) 0.0074(15) -0.0002(14)
C15 0.0192(17) 0.0195(17) 0.0220(18) 0.0007(14) 0.0045(14) 0.0010(14)
C16 0.0219(18) 0.0243(18) 0.0243(19) 0.0031(15) 0.0063(15) 0.0000(15)
C17 0.034(2) 0.033(2) 0.032(2) 0.0006(18) 0.0160(18) -0.0061(18)
C18 0.026(2) 0.029(2) 0.034(2) -0.0095(17) 0.0064(17) -0.0060(16)
C19 0.0233(19) 0.032(2) 0.0247(19) 0.0023(16) 0.0102(15) 0.0019(16)
C20 0.026(2) 0.043(2) 0.0231(19) 0.0064(18) 0.0020(16) -0.0021(18)
B6 0.0154(19) 0.028(2) 0.026(2) -0.0030(18) 0.0055(16) -0.0017(16)
B5 0.084 0.123 0.190 0.043 0.095 0.008
P5 0.0299(19) 0.0224(17) 0.0221(17) 0.0043(11) 0.0067(12) 0.0114(12)
B11 0.027(2) 0.030(2) 0.027(2) -0.0057(18) 0.0074(18) 0.0056(18)
B10 0.021(2) 0.034(2) 0.031(2) -0.003(2) 0.0009(18) 0.0037(19)
B9 0.031(2) 0.029(2) 0.024(2) 0.0028(18) 0.0028(18) 0.0057(19)
B8 0.028(2) 0.023(2) 0.031(2) 0.0056(18) 0.0044(19) -0.0001(18)
B7 0.030(2) 0.021(2) 0.031(2) -0.0060(18) -0.0002(19) 0.0028(18)
B12 0.028(2) 0.024(2) 0.032(2) 0.0000(18) 0.0016(19) 0.0057(18)

loop_
_atom_type_symbol
_atom_type_description
_atom_type_scat_dispersion_real
_atom_type_scat_dispersion_imag
_atom_type_scat_source
C C 0.0033 0.0016 'International Tables Vol C Tables 4.2.6.8 and 6.1.1.4'
H H 0.0000 0.0000 'International Tables Vol C Tables 4.2.6.8 and 6.1.1.4'
B B 0.0013 0.0007 'International Tables Vol C Tables 4.2.6.8 and 6.1.1.4'
P P 0.1023 0.0942 'International Tables Vol C Tables 4.2.6.8 and 6.1.1.4'
Co Co 0.3494 0.9721 'International Tables Vol C Tables 4.2.6.8 and 6.1.1.4'

loop_
_geom_angle_atom_site_label_1
_geom_angle_atom_site_label_2
_geom_angle_atom_site_label_3
_geom_angle
C13 Co1 B2 112.35(11)
C13 Co1 C16 42.51(15)
B2 Co1 C16 109.27(11)
C13 Co1 C14 42.61(15)
B2 Co1 C14 152.82(11)
C16 Co1 C14 61.70(16)
C13 Co1 C15 61.58(15)
B2 Co1 C15 146.82(11)
C16 Co1 C15 42.33(15)
C14 Co1 C15 42.47(15)
C13 Co1 C4 163.23(16)
B2 Co1 C4 84.39(11)
C16 Co1 C4 132.56(15)
C14 Co1 C4 121.20(15)
C15 Co1 C4 103.93(15)
C13 Co1 C3 143.21(17)
B2 Co1 C3 50.54(11)
C16 Co1 C3 106.63(17)
C14 Co1 C3 154.08(16)
C15 Co1 C3 112.67(16)
C4 Co1 C3 47.65(16)
C13 Co1 B5 127.42(11)
B2 Co1 B5 85.91(2)
C16 Co1 B5 163.90(11)
C14 Co1 B5 102.35(11)
C15 Co1 B5 124.74(11)
C4 Co1 B5 52.02(11)
C3 Co1 B5 86.98(13)
C13 Co1 B6 104.45(16)
B2 Co1 B6 51.46(11)
C16 Co1 B6 137.86(16)
C14 Co1 B6 116.08(16)
C15 Co1 B6 158.52(16)
C4 Co1 B6 86.65(17)
C3 Co1 B6 88.34(17)
B5 Co1 B6 48.76(12)
C13 Co1 P5 124.34(14)
B2 Co1 P5 92.13(8)
C16 Co1 P5 157.87(14)
C14 Co1 P5 96.64(14)
C15 Co1 P5 118.75(13)
C4 Co1 P5 52.97(14)
C3 Co1 P5 91.14(15)
B5 Co1 P5 6.22(8)
B6 Co1 P5 53.48(14)
C13 Co1 P2 103.19(12)
B2 Co1 P2 9.61(4)
C16 Co1 P2 100.69(12)
C14 Co1 P2 144.78(12)
C15 Co1 P2 140.45(11)
C4 Co1 P2 93.45(12)
C3 Co1 P2 56.23(12)
B5 Co1 P2 93.99(5)
B6 Co1 P2 55.15(12)
P5 Co1 P2 100.16(9)
B6 P2 B11 54.33(18)
B6 P2 C3 93.20(19)
B11 P2 C3 90.55(19)
B6 P2 B7 94.9(2)
B11 P2 B7 53.2(2)
C3 P2 B7 51.56(17)
B6 P2 Co1 60.93(13)
B11 P2 Co1 104.47(14)
C3 P2 Co1 57.96(12)
B7 P2 Co1 102.80(15)
B6 P2 H1 158.0
B11 P2 H1 144.8
C3 P2 H1 96.5
B7 P2 H1 106.7
Co1 P2 H1 108.5
C3 B2 B7 59.46(19)
C3 B2 B6 111.3(2)
B7 B2 B6 110.9(2)
C3 B2 B11 107.1(2)
B7 B2 B11 59.8(2)
B6 B2 B11 60.9(2)
C3 B2 Co1 65.88(12)
B7 B2 Co1 120.19(15)
B6 B2 Co1 68.13(13)
B11 B2 Co1 121.11(14)
C3 B2 H1 103.5
B7 B2 H1 107.2
B6 B2 H1 137.6
B11 B2 H1 129.9
Co1 B2 H1 107.3
C4 C3 B2 107.0(3)
C4 C3 B8 61.6(2)
B2 C3 B8 110.7(3)
C4 C3 B7 109.5(3)
B2 C3 B7 62.1(2)
B8 C3 B7 61.0(3)
C4 C3 P2 115.0(3)
B2 C3 P2 9.01(5)
B8 C3 P2 117.6(3)
B7 C3 P2 64.5(2)
C4 C3 Co1 66.03(19)
B2 C3 Co1 63.58(13)
B8 C3 Co1 122.2(3)
B7 C3 Co1 120.5(3)
P2 C3 Co1 65.81(13)
C4 C3 H1C 130.3
B2 C3 H1C 116.2
B8 C3 H1C 119.0
B7 C3 H1C 111.6
P2 C3 H1C 107.2
Co1 C3 H1C 112.7
C3 C4 B9 111.5(3)
C3 C4 B8 61.7(2)
B9 C4 B8 61.5(3)
C3 C4 B5 110.8(3)
B9 C4 B5 62.3(2)
B8 C4 B5 112.2(3)
C3 C4 P5 117.4(3)
B9 C4 P5 64.0(2)
B8 C4 P5 117.6(3)
B5 C4 P5 7.41(9)
C3 C4 Co1 66.32(18)
B9 C4 Co1 122.5(3)
B8 C4 Co1 122.6(3)
B5 C4 Co1 65.83(12)
P5 C4 Co1 67.87(15)
C3 C4 H2C 120.2
B9 C4 H2C 113.2
B8 C4 H2C 110.7
B5 C4 H2C 124.2
P5 C4 H2C 116.8
Co1 C4 H2C 115.4
C16 C13 C14 90.0(3)
C16 C13 C17 135.1(4)
C14 C13 C17 133.9(4)
C16 C13 Co1 68.9(2)
C14 C13 Co1 68.9(2)
C17 C13 Co1 128.2(3)
C15 C14 C13 89.7(3)
C15 C14 C18 135.8(3)
C13 C14 C18 133.3(3)
C15 C14 Co1 68.9(2)
C13 C14 Co1 68.5(2)
C18 C14 Co1 129.0(3)
C16 C15 C14 90.2(3)
C16 C15 C19 135.2(3)
C14 C15 C19 134.0(3)
C16 C15 Co1 68.7(2)
C14 C15 Co1 68.6(2)
C19 C15 Co1 126.6(3)
C15 C16 C13 90.0(3)
C15 C16 C20 135.8(3)
C13 C16 C20 133.4(3)
C15 C16 Co1 68.9(2)
C13 C16 Co1 68.6(2)
C20 C16 Co1 127.4(3)
C13 C17 H71 111.7
C13 C17 H72 116.8
H71 C17 H72 97.7
C13 C17 H73 117.2
H71 C17 H73 103.2
H72 C17 H73 107.6
C14 C18 H83 115.4
C14 C18 H82 116.0
H83 C18 H82 105.8
C14 C18 H81 107.2
H83 C18 H81 106.8
H82 C18 H81 104.7
C15 C19 H93 111.4
C15 C19 H92 109.8
H93 C19 H92 109.5
C15 C19 H91 115.6
H93 C19 H91 106.4
H92 C19 H91 103.8
C16 C20 H103 110.5
C16 C20 H102 109.0
H103 C20 H102 94.9
C16 C20 H101 110.4
H103 C20 H101 114.2
H102 C20 H101 116.9
B5 B6 B2 103.9(2)
B5 B6 B10 58.7(2)
B2 B6 B10 103.6(3)
B5 B6 B11 105.4(3)
B2 B6 B11 59.8(2)
B10 B6 B11 57.9(2)
B5 B6 P5 4.72(9)
B2 B6 P5 107.5(2)
B10 B6 P5 61.3(2)
B11 B6 P5 109.8(3)
B5 B6 P2 113.4(2)
B2 B6 P2 10.40(5)
B10 B6 P2 111.7(3)
B11 B6 P2 62.7(2)
P5 B6 P2 116.7(2)
B5 B6 Co1 64.54(13)
B2 B6 Co1 60.41(12)
B10 B6 Co1 113.9(3)
B11 B6 Co1 113.4(3)
P5 B6 Co1 64.82(15)
P2 B6 Co1 63.92(13)
B5 B6 H3 123.3
B2 B6 H3 128.3
B10 B6 H3 117.7
B11 B6 H3 118.2
P5 B6 H3 118.8
P2 B6 H3 117.9
Co1 B6 H3 120.3
B6 B5 B10 62.6(2)
B6 B5 C4 106.94(18)
B10 B5 C4 103.0(2)
B6 B5 B9 110.1(2)
B10 B5 B9 59.2(2)
C4 B5 B9 56.27(18)
B6 B5 Co1 66.71(14)
B10 B5 Co1 118.86(15)
C4 B5 Co1 62.16(12)
B9 B5 Co1 113.76(15)
B6 B5 H4 131.4
B10 B5 H4 119.7
C4 B5 H4 117.9
B9 B5 H4 109.7
Co1 B5 H4 118.9
C4 P5 B9 53.6(2)
C4 P5 B10 93.8(2)
B9 P5 B10 54.8(2)
C4 P5 B6 96.3(2)
B9 P5 B6 98.6(2)
B10 P5 B6 55.9(2)
C4 P5 Co1 59.16(14)
B9 P5 Co1 106.2(2)
B10 P5 Co1 107.09(19)
B6 P5 Co1 61.70(15)
C4 P5 H4 129.5
B9 P5 H4 116.9
B10 P5 H4 121.3
B6 P5 H4 132.6
Co1 P5 H4 127.7
B10 B11 B12 60.2(3)
B10 B11 B7 107.6(3)
B12 B11 B7 59.5(3)
B10 B11 B2 105.4(3)
B12 B11 B2 105.9(3)
B7 B11 B2 59.6(2)
B10 B11 B6 60.7(3)
B12 B11 B6 109.8(3)
B7 B11 B6 109.4(3)
B2 B11 B6 59.33(19)
B10 B11 P2 114.3(3)
B12 B11 P2 114.8(3)
B7 B11 P2 63.7(2)
B2 B11 P2 10.61(5)
B6 B11 P2 63.0(2)
B10 B11 H7 119.5
B12 B11 H7 115.1
B7 B11 H7 119.8
B2 B11 H7 129.7
B6 B11 H7 125.1
P2 B11 H7 119.1
B5 B10 B11 108.3(3)
B5 B10 B9 62.7(2)
B11 B10 B9 108.3(3)
B5 B10 B12 110.5(3)
B11 B10 B12 60.1(3)
B9 B10 B12 60.0(3)
B5 B10 B6 58.7(2)
B11 B10 B6 61.4(3)
B9 B10 B6 109.8(3)
B12 B10 B6 110.2(3)
B5 B10 P5 5.62(9)
B11 B10 P5 113.8(3)
B9 B10 P5 62.4(2)
B12 B10 P5 113.5(3)
B6 B10 P5 62.7(2)
B5 B10 H8 120.5
B11 B10 H8 122.4
B9 B10 H8 119.8
B12 B10 H8 120.3
B6 B10 H8 121.4
P5 B10 H8 115.4
C4 B9 B8 59.6(2)
C4 B9 B10 106.2(3)
B8 B9 B10 108.2(3)
C4 B9 B12 105.5(3)
B8 B9 B12 59.4(3)
B10 B9 B12 60.2(3)
C4 B9 B5 61.4(2)
B8 B9 B5 110.0(3)
B10 B9 B5 58.1(2)
B12 B9 B5 106.9(3)
C4 B9 P5 62.4(2)
B8 B9 P5 114.7(3)
B10 B9 P5 62.8(2)
B12 B9 P5 113.9(3)
B5 B9 P5 7.21(9)
C4 B9 H9 116.6
B8 B9 H9 118.6
B10 B9 H9 127.7
B12 B9 H9 127.9
B5 B9 H9 119.3
P5 B9 H9 112.2
C4 B8 C3 56.7(2)
C4 B8 B12 105.8(3)
C3 B8 B12 106.9(3)
C4 B8 B9 58.9(2)
C3 B8 B9 105.4(3)
B12 B8 B9 60.6(3)
C4 B8 B7 104.7(3)
C3 B8 B7 59.8(2)
B12 B8 B7 60.4(3)
B9 B8 B7 108.3(3)
C4 B8 H10 120.5
C3 B8 H10 117.3
B12 B8 H10 128.0
B9 B8 H10 125.5
B7 B8 H10 121.7
C3 B7 B8 59.2(2)
C3 B7 B12 105.7(3)
B8 B7 B12 59.4(3)
C3 B7 B2 58.46(19)
B8 B7 B2 106.4(3)
B12 B7 B2 106.8(3)
C3 B7 B11 106.9(3)
B8 B7 B11 107.6(3)
B12 B7 B11 59.6(3)
B2 B7 B11 60.6(2)
C3 B7 P2 64.0(2)
B8 B7 P2 115.7(3)
B12 B7 P2 114.6(3)
B2 B7 P2 10.15(5)
B11 B7 P2 63.2(2)
C3 B7 H11 113.8
B8 B7 H11 119.1
B12 B7 H11 130.4
B2 B7 H11 118.9
B11 B7 H11 128.9
P2 B7 H11 109.3
B8 B12 B7 60.2(3)
B8 B12 B11 109.3(3)
B7 B12 B11 60.9(3)
B8 B12 B9 60.1(3)
B7 B12 B9 107.8(3)
B11 B12 B9 107.8(3)
B8 B12 B10 108.6(3)
B7 B12 B10 108.2(3)
B11 B12 B10 59.7(3)
B9 B12 B10 59.8(3)
B8 B12 H12 119.7
B7 B12 H12 128.6
B11 B12 H12 126.4
B9 B12 H12 114.3
B10 B12 H12 117.7

loop_
_geom_bond_atom_site_label_1
_geom_bond_atom_site_label_2
_geom_bond_distance
Co1 C13 2.003(4)
Co1 B2 2.0073(6)
Co1 C16 2.009(4)
Co1 C14 2.008(4)
Co1 C15 2.011(4)
Co1 C4 2.041(4)
Co1 C3 2.046(4)
Co1 B5 2.1058(6)
Co1 B6 2.142(4)
Co1 P5 2.202(3)
Co1 P2 2.2014(16)
P2 B6 2.011(5)
P2 B11 2.006(5)
P2 C3 2.006(4)
P2 B7 2.015(5)
P2 H1 0.6200
B2 C3 1.730(4)
B2 B7 1.794(5)
B2 B6 1.805(4)
B2 B11 1.813(5)
B2 H1 0.9600
C3 C4 1.651(6)
C3 B8 1.739(6)
C3 B7 1.749(6)
C3 H1C 0.6619
C4 B9 1.723(6)
C4 B8 1.737(6)
C4 B5 1.819(4)
C4 P5 1.898(5)
C4 H2C 0.9333
C13 C16 1.455(5)
C13 C14 1.458(5)
C13 C17 1.482(5)
C14 C15 1.456(5)
C14 C18 1.480(5)
C15 C16 1.451(5)
C15 C19 1.494(5)
C16 C20 1.487(5)
C17 H71 0.9215
C17 H72 0.9676
C17 H73 0.9644
C18 H83 0.8871
C18 H82 0.9109
C18 H81 1.0247
C19 H93 1.0192
C19 H92 0.9356
C19 H91 0.9402
C20 H103 0.9907
C20 H102 0.9984
C20 H101 0.9581
B6 B5 1.754(4)
B6 B10 1.822(6)
B6 B11 1.834(6)
B6 P5 1.955(5)
B6 H3 0.8508
B5 B10 1.753(5)
B5 B9 1.834(5)
B5 H4 1.0400
P5 B9 1.924(6)
P5 B10 1.930(5)
P5 H4 0.7978
B11 B10 1.770(6)
B11 B12 1.777(7)
B11 B7 1.799(7)
B11 H7 1.0444
B10 B9 1.773(7)
B10 B12 1.779(7)
B10 H8 1.1449
B9 B8 1.768(7)
B9 B12 1.776(6)
B9 H9 1.1110
B8 B12 1.755(7)
B8 B7 1.771(7)
B8 H10 1.0767
B7 B12 1.774(6)
B7 H11 1.0743
B12 H12 1.0955

loop_
_geom_torsion_atom_site_label_1
_geom_torsion_atom_site_label_2
_geom_torsion_atom_site_label_3
_geom_torsion_atom_site_label_4
_geom_torsion
C13 Co1 P2 B6 98.58(19)
B2 Co1 P2 B6 -64.2(3)
C16 Co1 P2 B6 142.01(19)
C14 Co1 P2 B6 86.7(3)
C15 Co1 P2 B6 159.6(2)
C4 Co1 P2 B6 -83.49(19)
C3 Co1 P2 B6 -115.0(2)
B5 Co1 P2 B6 -31.36(15)
P5 Co1 P2 B6 -30.51(18)
C13 Co1 P2 B11 132.23(19)
B2 Co1 P2 B11 -30.5(2)
C16 Co1 P2 B11 175.66(18)
C14 Co1 P2 B11 120.4(2)
C15 Co1 P2 B11 -166.7(2)
C4 Co1 P2 B11 -49.84(18)
C3 Co1 P2 B11 -81.4(2)
B5 Co1 P2 B11 2.29(15)
B6 Co1 P2 B11 33.7(2)
P5 Co1 P2 B11 3.14(18)
C13 Co1 P2 C3 -146.39(19)
B2 Co1 P2 C3 50.9(3)
C16 Co1 P2 C3 -102.96(19)
C14 Co1 P2 C3 -158.3(2)
C15 Co1 P2 C3 -85.3(2)
C4 Co1 P2 C3 31.54(19)
B5 Co1 P2 C3 83.67(16)
B6 Co1 P2 C3 115.0(2)
P5 Co1 P2 C3 84.52(18)
C13 Co1 P2 B7 -172.96(18)
B2 Co1 P2 B7 24.3(2)
C16 Co1 P2 B7 -129.53(18)
C14 Co1 P2 B7 175.2(2)
C15 Co1 P2 B7 -111.9(2)
C4 Co1 P2 B7 4.97(18)
C3 Co1 P2 B7 -26.6(2)
B5 Co1 P2 B7 57.10(15)
B6 Co1 P2 B7 88.5(2)
P5 Co1 P2 B7 57.95(17)
C13 Co1 B2 C3 -141.6(2)
C16 Co1 B2 C3 -96.0(2)
C14 Co1 B2 C3 -161.3(3)
C15 Co1 B2 C3 -69.7(2)
C4 Co1 B2 C3 37.26(19)
B5 Co1 B2 C3 89.45(16)
B6 Co1 B2 C3 127.4(2)
P5 Co1 B2 C3 89.73(18)
P2 Co1 B2 C3 -123.3(3)
C13 Co1 B2 B7 -166.8(2)
C16 Co1 B2 B7 -121.2(2)
C14 Co1 B2 B7 173.5(3)
C15 Co1 B2 B7 -94.9(3)
C4 Co1 B2 B7 12.0(2)
C3 Co1 B2 B7 -25.2(2)
B5 Co1 B2 B7 64.23(17)
B6 Co1 B2 B7 102.2(2)
P5 Co1 B2 B7 64.50(19)
P2 Co1 B2 B7 -148.6(3)
C13 Co1 B2 B6 91.00(19)
C16 Co1 B2 B6 136.53(19)
C14 Co1 B2 B6 71.3(3)
C15 Co1 B2 B6 162.9(2)
C4 Co1 B2 B6 -90.19(19)
C3 Co1 B2 B6 -127.4(2)
B5 Co1 B2 B6 -37.99(16)
P5 Co1 B2 B6 -37.72(18)
P2 Co1 B2 B6 109.2(3)
C13 Co1 B2 B11 122.4(2)
C16 Co1 B2 B11 167.9(2)
C14 Co1 B2 B11 102.6(3)
C15 Co1 B2 B11 -165.8(3)
C4 Co1 B2 B11 -58.8(2)
C3 Co1 B2 B11 -96.1(2)
B5 Co1 B2 B11 -6.63(18)
B6 Co1 B2 B11 31.4(2)
P5 Co1 B2 B11 -6.4(2)
P2 Co1 B2 B11 140.6(3)
B7 B2 C3 C4 103.5(3)
B6 B2 C3 C4 1.1(3)
B11 B2 C3 C4 65.8(3)
Co1 B2 C3 C4 -51.2(2)
B7 B2 C3 B8 38.1(3)
B6 B2 C3 B8 -64.3(3)
B11 B2 C3 B8 0.5(3)
Co1 B2 C3 B8 -116.6(3)
B6 B2 C3 B7 -102.4(2)
B11 B2 C3 B7 -37.6(3)
Co1 B2 C3 B7 -154.7(2)
B7 B2 C3 P2 -103.1(3)
B6 B2 C3 P2 154.5(3)
B11 B2 C3 P2 -140.7(3)
Co1 B2 C3 P2 102.2(3)
B7 B2 C3 Co1 154.7(2)
B6 B2 C3 Co1 52.25(18)
B11 B2 C3 Co1 117.04(16)
B6 P2 C3 C4 7.0(3)
B11 P2 C3 C4 61.3(3)
B7 P2 C3 C4 100.7(3)
Co1 P2 C3 C4 -45.5(2)
B6 P2 C3 B2 -21.2(3)
B11 P2 C3 B2 33.1(3)
B7 P2 C3 B2 72.5(3)
Co1 P2 C3 B2 -73.6(3)
B6 P2 C3 B8 -62.6(3)
B11 P2 C3 B8 -8.3(3)
B7 P2 C3 B8 31.1(3)
Co1 P2 C3 B8 -115.1(3)
B6 P2 C3 B7 -93.7(2)
B11 P2 C3 B7 -39.4(2)
Co1 P2 C3 B7 -146.2(2)
B6 P2 C3 Co1 52.48(16)
B11 P2 C3 Co1 106.78(16)
B7 P2 C3 Co1 146.2(2)
C13 Co1 C3 C4 -160.8(2)
B2 Co1 C3 C4 125.4(2)
C16 Co1 C3 C4 -133.1(2)
C14 Co1 C3 C4 -74.2(4)
C15 Co1 C3 C4 -88.4(2)
B5 Co1 C3 C4 38.20(18)
B6 Co1 C3 C4 87.0(2)
P5 Co1 C3 C4 33.6(2)
P2 Co1 C3 C4 135.0(2)
C13 Co1 C3 B2 73.8(3)
C16 Co1 C3 B2 101.55(15)
C14 Co1 C3 B2 160.4(3)
C15 Co1 C3 B2 146.21(13)
C4 Co1 C3 B2 -125.4(2)
B5 Co1 C3 B2 -87.19(11)
B6 Co1 C3 B2 -38.40(16)
P5 Co1 C3 B2 -91.82(13)
P2 Co1 C3 B2 9.66(5)
C13 Co1 C3 B8 172.7(3)
B2 Co1 C3 B8 98.9(3)
C16 Co1 C3 B8 -159.5(3)
C14 Co1 C3 B8 -100.7(5)
C15 Co1 C3 B8 -114.9(3)
C4 Co1 C3 B8 -26.5(3)
B5 Co1 C3 B8 11.7(3)
B6 Co1 C3 B8 60.5(3)
P5 Co1 C3 B8 7.1(3)
P2 Co1 C3 B8 108.6(3)
C13 Co1 C3 B7 99.8(4)
B2 Co1 C3 B7 26.0(2)
C16 Co1 C3 B7 127.6(3)
C14 Co1 C3 B7 -173.6(3)
C15 Co1 C3 B7 172.2(3)
C4 Co1 C3 B7 -99.4(4)
B5 Co1 C3 B7 -61.2(3)
B6 Co1 C3 B7 -12.4(3)
P5 Co1 C3 B7 -65.8(3)
P2 Co1 C3 B7 35.7(2)
C13 Co1 C3 P2 64.2(3)
B2 Co1 C3 P2 -9.66(5)
C16 Co1 C3 P2 91.90(15)
C14 Co1 C3 P2 150.7(3)
C15 Co1 C3 P2 136.55(13)
C4 Co1 C3 P2 -135.0(2)
B5 Co1 C3 P2 -96.84(10)
B6 Co1 C3 P2 -48.06(15)
P5 Co1 C3 P2 -101.47(12)
B2 C3 C4 B9 -67.4(3)
B8 C3 C4 B9 37.3(3)
B7 C3 C4 B9 -1.7(4)
P2 C3 C4 B9 -71.9(3)
Co1 C3 C4 B9 -117.2(3)
B2 C3 C4 B8 -104.8(3)
B7 C3 C4 B8 -39.1(3)
P2 C3 C4 B8 -109.2(3)
Co1 C3 C4 B8 -154.6(3)
B2 C3 C4 B5 -0.1(3)
B8 C3 C4 B5 104.7(3)
B7 C3 C4 B5 65.7(3)
P2 C3 C4 B5 -4.5(3)
Co1 C3 C4 B5 -49.86(18)
B2 C3 C4 P5 3.5(4)
B8 C3 C4 P5 108.3(3)
B7 C3 C4 P5 69.3(4)
P2 C3 C4 P5 -0.9(4)
Co1 C3 C4 P5 -46.3(2)
B2 C3 C4 Co1 49.79(17)
B8 C3 C4 Co1 154.6(3)
B7 C3 C4 Co1 115.5(3)
P2 C3 C4 Co1 45.35(19)
C13 Co1 C4 C3 136.9(5)
B2 Co1 C4 C3 -39.23(19)
C16 Co1 C4 C3 71.9(3)
C14 Co1 C4 C3 150.5(2)
C15 Co1 C4 C3 108.1(2)
B5 Co1 C4 C3 -128.4(2)
B6 Co1 C4 C3 -90.8(2)
P5 Co1 C4 C3 -136.2(3)
P2 Co1 C4 C3 -36.0(2)
C13 Co1 C4 B9 -121.8(5)
B2 Co1 C4 B9 62.1(3)
C16 Co1 C4 B9 173.2(3)
C14 Co1 C4 B9 -108.2(3)
C15 Co1 C4 B9 -150.6(3)
C3 Co1 C4 B9 101.3(4)
B5 Co1 C4 B9 -27.1(2)
B6 Co1 C4 B9 10.5(3)
P5 Co1 C4 B9 -34.9(3)
P2 Co1 C4 B9 65.2(3)
C13 Co1 C4 B8 163.6(5)
B2 Co1 C4 B8 -12.6(3)
C16 Co1 C4 B8 98.5(3)
C14 Co1 C4 B8 177.2(3)
C15 Co1 C4 B8 134.8(3)
C3 Co1 C4 B8 26.6(3)
B5 Co1 C4 B8 -101.8(3)
B6 Co1 C4 B8 -64.2(3)
P5 Co1 C4 B8 -109.5(3)
P2 Co1 C4 B8 -9.4(3)
C13 Co1 C4 B5 -94.6(5)
B2 Co1 C4 B5 89.19(9)
C16 Co1 C4 B5 -159.71(16)
C14 Co1 C4 B5 -81.04(17)
C15 Co1 C4 B5 -123.45(13)
C3 Co1 C4 B5 128.4(2)
B6 Co1 C4 B5 37.61(14)
P5 Co1 C4 B5 -7.75(9)
P2 Co1 C4 B5 92.37(10)
C13 Co1 C4 P5 -86.9(5)
B2 Co1 C4 P5 96.94(13)
C16 Co1 C4 P5 -151.96(19)
C14 Co1 C4 P5 -73.3(2)
C15 Co1 C4 P5 -115.70(16)
C3 Co1 C4 P5 136.2(3)
B5 Co1 C4 P5 7.75(9)
B6 Co1 C4 P5 45.36(17)
P2 Co1 C4 P5 100.13(13)
B2 Co1 C13 C16 94.6(2)
C14 Co1 C13 C16 -98.6(3)
C15 Co1 C13 C16 -49.2(2)
C4 Co1 C13 C16 -81.3(6)
C3 Co1 C13 C16 41.3(3)
B5 Co1 C13 C16 -162.87(17)
B6 Co1 C13 C16 148.4(2)
P5 Co1 C13 C16 -156.20(19)
P2 Co1 C13 C16 91.5(2)
B2 Co1 C13 C14 -166.84(18)
C16 Co1 C13 C14 98.6(3)
C15 Co1 C13 C14 49.4(2)
C4 Co1 C13 C14 17.3(6)
C3 Co1 C13 C14 139.9(3)
B5 Co1 C13 C14 -64.3(2)
B6 Co1 C13 C14 -113.0(2)
P5 Co1 C13 C14 -57.6(3)
P2 Co1 C13 C14 -169.91(19)
B2 Co1 C13 C17 -36.9(4)
C16 Co1 C13 C17 -131.5(4)
C14 Co1 C13 C17 129.9(5)
C15 Co1 C13 C17 179.3(4)
C4 Co1 C13 C17 147.2(5)
C3 Co1 C13 C17 -90.2(4)
B5 Co1 C13 C17 65.6(4)
B6 Co1 C13 C17 16.9(4)
P5 Co1 C13 C17 72.3(4)
P2 Co1 C13 C17 -40.0(4)
C16 C13 C14 C15 0.0(3)
C17 C13 C14 C15 169.4(4)
Co1 C13 C14 C15 -67.3(2)
C16 C13 C14 C18 -168.8(4)
C17 C13 C14 C18 0.7(8)
Co1 C13 C14 C18 123.9(4)
C16 C13 C14 Co1 67.3(2)
C17 C13 C14 Co1 -123.2(5)
C13 Co1 C14 C15 98.4(3)
B2 Co1 C14 C15 125.9(2)
C16 Co1 C14 C15 49.1(2)
C4 Co1 C14 C15 -75.8(2)
C3 Co1 C14 C15 -19.6(5)
B5 Co1 C14 C15 -128.67(19)
B6 Co1 C14 C15 -178.6(2)
P5 Co1 C14 C15 -126.2(2)
P2 Co1 C14 C15 115.6(2)
B2 Co1 C14 C13 27.5(4)
C16 Co1 C14 C13 -49.4(2)
C15 Co1 C14 C13 -98.4(3)
C4 Co1 C14 C13 -174.2(2)
C3 Co1 C14 C13 -118.0(4)
B5 Co1 C14 C13 132.91(19)
B6 Co1 C14 C13 83.0(2)
P5 Co1 C14 C13 135.4(2)
P2 Co1 C14 C13 17.2(3)
C13 Co1 C14 C18 -129.0(4)
B2 Co1 C14 C18 -101.5(4)
C16 Co1 C14 C18 -178.3(4)
C15 Co1 C14 C18 132.6(4)
C4 Co1 C14 C18 56.8(4)
C3 Co1 C14 C18 113.0(4)
B5 Co1 C14 C18 3.9(4)
B6 Co1 C14 C18 -46.0(4)
P5 Co1 C14 C18 6.4(4)
P2 Co1 C14 C18 -111.8(3)
C13 C14 C15 C16 0.0(3)
C18 C14 C15 C16 168.2(5)
Co1 C14 C15 C16 -67.0(2)
C13 C14 C15 C19 -172.1(4)
C18 C14 C15 C19 -3.9(7)
Co1 C14 C15 C19 120.9(4)
C13 C14 C15 Co1 67.0(2)
C18 C14 C15 Co1 -124.8(5)
C13 Co1 C15 C16 49.4(2)
B2 Co1 C15 C16 -38.4(3)
C14 Co1 C15 C16 99.0(3)
C4 Co1 C15 C16 -139.7(2)
C3 Co1 C15 C16 -90.1(2)
B5 Co1 C15 C16 167.16(17)
B6 Co1 C15 C16 102.5(5)
P5 Co1 C15 C16 165.2(2)
P2 Co1 C15 C16 -26.2(3)
C13 Co1 C15 C14 -49.6(2)
B2 Co1 C15 C14 -137.4(2)
C16 Co1 C15 C14 -99.0(3)
C4 Co1 C15 C14 121.3(2)
C3 Co1 C15 C14 170.9(2)
B5 Co1 C15 C14 68.2(2)
B6 Co1 C15 C14 3.5(5)
P5 Co1 C15 C14 66.2(2)
P2 Co1 C15 C14 -125.3(2)
C13 Co1 C15 C19 -179.4(4)
B2 Co1 C15 C19 92.8(3)
C16 Co1 C15 C19 131.2(4)
C14 Co1 C15 C19 -129.8(4)
C4 Co1 C15 C19 -8.5(4)
C3 Co1 C15 C19 41.1(4)
B5 Co1 C15 C19 -61.6(4)
B6 Co1 C15 C19 -126.2(4)
P5 Co1 C15 C19 -63.6(4)
P2 Co1 C15 C19 105.0(3)
C14 C15 C16 C13 0.0(3)
C19 C15 C16 C13 172.0(4)
Co1 C15 C16 C13 -66.9(2)
C14 C15 C16 C20 -170.6(5)
C19 C15 C16 C20 1.4(8)
Co1 C15 C16 C20 122.5(5)
C14 C15 C16 Co1 66.9(2)
C19 C15 C16 Co1 -121.1(4)
C14 C13 C16 C15 0.0(3)
C17 C13 C16 C15 -169.2(4)
Co1 C13 C16 C15 67.3(2)
C14 C13 C16 C20 171.0(4)
C17 C13 C16 C20 1.8(8)
Co1 C13 C16 C20 -121.7(5)
C14 C13 C16 Co1 -67.3(2)
C17 C13 C16 Co1 123.5(5)
C13 Co1 C16 C15 -98.7(3)
B2 Co1 C16 C15 158.88(18)
C14 Co1 C16 C15 -49.2(2)
C4 Co1 C16 C15 58.5(3)
C3 Co1 C16 C15 105.6(2)
B5 Co1 C16 C15 -41.2(5)
B6 Co1 C16 C15 -147.8(2)
P5 Co1 C16 C15 -36.5(4)
P2 Co1 C16 C15 163.35(19)
B2 Co1 C16 C13 -102.4(2)
C14 Co1 C16 C13 49.5(2)
C15 Co1 C16 C13 98.7(3)
C4 Co1 C16 C13 157.2(2)
C3 Co1 C16 C13 -155.6(2)
B5 Co1 C16 C13 57.5(5)
B6 Co1 C16 C13 -49.1(3)
P5 Co1 C16 C13 62.2(4)
P2 Co1 C16 C13 -97.9(2)
C13 Co1 C16 C20 128.9(4)
B2 Co1 C16 C20 26.5(4)
C14 Co1 C16 C20 178.4(4)
C15 Co1 C16 C20 -132.3(4)
C4 Co1 C16 C20 -73.8(4)
C3 Co1 C16 C20 -26.7(4)
B5 Co1 C16 C20 -173.5(2)
B6 Co1 C16 C20 79.9(4)
P5 Co1 C16 C20 -168.9(3)
P2 Co1 C16 C20 31.0(3)
C3 B2 B6 B5 -1.6(3)
B7 B2 B6 B5 -65.8(3)
B11 B2 B6 B5 -99.9(3)
Co1 B2 B6 B5 49.43(15)
C3 B2 B6 B10 59.0(3)
B7 B2 B6 B10 -5.2(3)
B11 B2 B6 B10 -39.3(3)
Co1 B2 B6 B10 110.0(2)
C3 B2 B6 B11 98.3(2)
B7 B2 B6 B11 34.1(3)
Co1 B2 B6 B11 149.3(2)
C3 B2 B6 P5 -4.8(3)
B7 B2 B6 P5 -69.0(3)
B11 B2 B6 P5 -103.1(3)
Co1 B2 B6 P5 46.21(17)
C3 B2 B6 P2 -158.1(3)
B7 B2 B6 P2 137.7(3)
B11 B2 B6 P2 103.6(3)
Co1 B2 B6 P2 -107.1(2)
C3 B2 B6 Co1 -51.04(17)
B7 B2 B6 Co1 -115.26(17)
B11 B2 B6 Co1 -149.3(2)
B11 P2 B6 B5 -95.9(3)
C3 P2 B6 B5 -7.5(3)
B7 P2 B6 B5 -59.2(3)
Co1 P2 B6 B5 42.80(17)
B11 P2 B6 B2 -70.9(3)
C3 P2 B6 B2 17.5(2)
B7 P2 B6 B2 -34.2(3)
Co1 P2 B6 B2 67.8(2)
B11 P2 B6 B10 -31.8(3)
C3 P2 B6 B10 56.6(3)
B7 P2 B6 B10 4.9(3)
Co1 P2 B6 B10 106.9(3)
C3 P2 B6 B11 88.4(2)
B7 P2 B6 B11 36.7(2)
Co1 P2 B6 B11 138.7(2)
B11 P2 B6 P5 -99.6(3)
C3 P2 B6 P5 -11.2(3)
B7 P2 B6 P5 -62.9(3)
Co1 P2 B6 P5 39.05(19)
B11 P2 B6 Co1 -138.7(2)
C3 P2 B6 Co1 -50.28(14)
B7 P2 B6 Co1 -101.96(16)
C13 Co1 B6 B5 127.48(14)
B2 Co1 B6 B5 -125.26(18)
C16 Co1 B6 B5 159.31(17)
C14 Co1 B6 B5 83.54(18)
C15 Co1 B6 B5 80.9(4)
C4 Co1 B6 B5 -39.77(15)
C3 Co1 B6 B5 -87.44(15)
P5 Co1 B6 B5 5.21(10)
P2 Co1 B6 B5 -136.33(18)
C13 Co1 B6 B2 -107.26(15)
C16 Co1 B6 B2 -75.4(2)
C14 Co1 B6 B2 -151.20(13)
C15 Co1 B6 B2 -153.9(4)
C4 Co1 B6 B2 85.49(14)
C3 Co1 B6 B2 37.82(15)
B5 Co1 B6 B2 125.26(18)
P5 Co1 B6 B2 130.5(2)
P2 Co1 B6 B2 -11.07(5)
C13 Co1 B6 B10 160.3(3)
B2 Co1 B6 B10 -92.5(3)
C16 Co1 B6 B10 -167.9(2)
C14 Co1 B6 B10 116.3(3)
C15 Co1 B6 B10 113.7(4)
C4 Co1 B6 B10 -7.0(3)
C3 Co1 B6 B10 -54.7(3)
B5 Co1 B6 B10 32.8(2)
P5 Co1 B6 B10 38.0(2)
P2 Co1 B6 B10 -103.5(3)
C13 Co1 B6 B11 -135.9(3)
B2 Co1 B6 B11 -28.7(2)
C16 Co1 B6 B11 -104.1(3)
C14 Co1 B6 B11 -179.9(2)
C15 Co1 B6 B11 177.5(3)
C4 Co1 B6 B11 56.8(3)
C3 Co1 B6 B11 9.1(3)
B5 Co1 B6 B11 96.6(3)
P5 Co1 B6 B11 101.8(3)
P2 Co1 B6 B11 -39.8(2)
C13 Co1 B6 P5 122.27(17)
B2 Co1 B6 P5 -130.5(2)
C16 Co1 B6 P5 154.1(2)
C14 Co1 B6 P5 78.3(2)
C15 Co1 B6 P5 75.7(5)
C4 Co1 B6 P5 -44.98(17)
C3 Co1 B6 P5 -92.65(18)
B5 Co1 B6 P5 -5.21(10)
P2 Co1 B6 P5 -141.5(2)
C13 Co1 B6 P2 -96.18(15)
B2 Co1 B6 P2 11.07(5)
C16 Co1 B6 P2 -64.4(2)
C14 Co1 B6 P2 -140.13(14)
C15 Co1 B6 P2 -142.8(4)
C4 Co1 B6 P2 96.56(15)
C3 Co1 B6 P2 48.89(15)
B5 Co1 B6 P2 136.33(18)
P5 Co1 B6 P2 141.5(2)
B2 B6 B5 B10 97.6(3)
B11 B6 B5 B10 35.6(3)
P5 B6 B5 B10 -123.1(10)
P2 B6 B5 B10 102.1(3)
Co1 B6 B5 B10 144.6(2)
B2 B6 B5 C4 1.5(3)
B10 B6 B5 C4 -96.1(2)
B11 B6 B5 C4 -60.5(3)
P5 B6 B5 C4 140.8(10)
P2 B6 B5 C4 6.0(3)
Co1 B6 B5 C4 48.50(16)
B2 B6 B5 B9 61.0(3)
B10 B6 B5 B9 -36.5(3)
B11 B6 B5 B9 -0.9(3)
P5 B6 B5 B9 -159.6(11)
P2 B6 B5 B9 65.5(3)
Co1 B6 B5 B9 108.05(17)
B2 B6 B5 Co1 -47.02(14)
B10 B6 B5 Co1 -144.6(2)
B11 B6 B5 Co1 -109.0(2)
P5 B6 B5 Co1 92.3(10)
P2 B6 B5 Co1 -42.52(17)
C3 C4 B5 B6 -0.9(3)
B9 C4 B5 B6 103.2(2)
B8 C4 B5 B6 65.9(3)
P5 C4 B5 B6 -155.5(7)
Co1 C4 B5 B6 -51.07(18)
C3 C4 B5 B10 -65.9(3)
B9 C4 B5 B10 38.2(3)
B8 C4 B5 B10 1.0(3)
P5 C4 B5 B10 139.6(7)
Co1 C4 B5 B10 -116.02(17)
C3 C4 B5 B9 -104.1(3)
B8 C4 B5 B9 -37.2(3)
P5 C4 B5 B9 101.3(7)
Co1 C4 B5 B9 -154.3(2)
C3 C4 B5 Co1 50.1(2)
B9 C4 B5 Co1 154.3(2)
B8 C4 B5 Co1 117.0(3)
P5 C4 B5 Co1 -104.4(7)
C13 Co1 B5 B6 -75.4(2)
B2 Co1 B5 B6 39.81(16)
C16 Co1 B5 B6 -121.2(4)
C14 Co1 B5 B6 -113.99(19)
C15 Co1 B5 B6 -153.9(2)
C4 Co1 B5 B6 125.9(2)
C3 Co1 B5 B6 90.44(19)
P5 Co1 B5 B6 -137.7(8)
P2 Co1 B5 B6 34.61(16)
C13 Co1 B5 B10 -111.3(2)
B2 Co1 B5 B10 3.84(18)
C16 Co1 B5 B10 -157.2(4)
C14 Co1 B5 B10 -150.0(2)
C15 Co1 B5 B10 170.1(2)
C4 Co1 B5 B10 89.9(2)
C3 Co1 B5 B10 54.5(2)
B6 Co1 B5 B10 -36.0(2)
P5 Co1 B5 B10 -173.7(8)
P2 Co1 B5 B10 -1.36(19)
C13 Co1 B5 C4 158.8(2)
B2 Co1 B5 C4 -86.07(14)
C16 Co1 B5 C4 112.9(4)
C14 Co1 B5 C4 120.13(18)
C15 Co1 B5 C4 80.22(19)
C3 Co1 B5 C4 -35.44(17)
B6 Co1 B5 C4 -125.9(2)
P5 Co1 B5 C4 96.4(8)
P2 Co1 B5 C4 -91.27(15)
C13 Co1 B5 B9 -178.0(2)
B2 Co1 B5 B9 -62.82(16)
C16 Co1 B5 B9 136.1(4)
C14 Co1 B5 B9 143.38(19)
C15 Co1 B5 B9 103.5(2)
C4 Co1 B5 B9 23.3(2)
C3 Co1 B5 B9 -12.19(19)
B6 Co1 B5 B9 -102.6(2)
P5 Co1 B5 B9 119.7(8)
P2 Co1 B5 B9 -68.02(16)
C3 C4 P5 B9 -101.9(3)
B8 C4 P5 B9 -31.2(3)
B5 C4 P5 B9 -75.0(7)
Co1 C4 P5 B9 -147.5(2)
C3 C4 P5 B10 -62.0(3)
B9 C4 P5 B10 39.9(2)
B8 C4 P5 B10 8.6(3)
B5 C4 P5 B10 -35.1(6)
Co1 C4 P5 B10 -107.66(19)
C3 C4 P5 B6 -5.9(3)
B9 C4 P5 B6 96.0(3)
B8 C4 P5 B6 64.8(3)
B5 C4 P5 B6 21.0(6)
Co1 C4 P5 B6 -51.54(17)
C3 C4 P5 Co1 45.6(2)
B9 C4 P5 Co1 147.5(2)
B8 C4 P5 Co1 116.3(3)
B5 C4 P5 Co1 72.5(6)
B5 B6 P5 C4 -35.6(10)
B2 B6 P5 C4 5.9(3)
B10 B6 P5 C4 -90.3(2)
B11 B6 P5 C4 -57.5(3)
P2 B6 P5 C4 11.1(3)
Co1 B6 P5 C4 49.79(16)
B5 B6 P5 B9 18.4(9)
B2 B6 P5 B9 59.9(3)
B10 B6 P5 B9 -36.3(2)
B11 B6 P5 B9 -3.5(3)
P2 B6 P5 B9 65.1(3)
Co1 B6 P5 B9 103.8(2)
B5 B6 P5 B10 54.7(10)
B2 B6 P5 B10 96.2(3)
B11 B6 P5 B10 32.8(3)
P2 B6 P5 B10 101.4(3)
Co1 B6 P5 B10 140.1(2)
B5 B6 P5 Co1 -85.4(10)
B2 B6 P5 Co1 -43.92(16)
B10 B6 P5 Co1 -140.1(2)
B11 B6 P5 Co1 -107.3(3)
P2 B6 P5 Co1 -38.71(18)
C13 Co1 P5 C4 159.57(19)
B2 Co1 P5 C4 -81.34(15)
C16 Co1 P5 C4 113.2(4)
C14 Co1 P5 C4 124.44(18)
C15 Co1 P5 C4 86.0(2)
C3 Co1 P5 C4 -30.79(18)
B5 Co1 P5 C4 -78.8(8)
B6 Co1 P5 C4 -117.9(2)
P2 Co1 P5 C4 -86.65(16)
C13 Co1 P5 B9 -173.7(2)
B2 Co1 P5 B9 -54.61(18)
C16 Co1 P5 B9 139.9(3)
C14 Co1 P5 B9 151.2(2)
C15 Co1 P5 B9 112.7(2)
C4 Co1 P5 B9 26.7(2)
C3 Co1 P5 B9 -4.1(2)
B5 Co1 P5 B9 -52.1(7)
B6 Co1 P5 B9 -91.2(2)
P2 Co1 P5 B9 -59.92(19)
C13 Co1 P5 B10 -116.3(2)
B2 Co1 P5 B10 2.8(2)
C16 Co1 P5 B10 -162.7(3)
C14 Co1 P5 B10 -151.4(2)
C15 Co1 P5 B10 170.1(2)
C4 Co1 P5 B10 84.1(2)
C3 Co1 P5 B10 53.3(2)
B5 Co1 P5 B10 5.3(6)
B6 Co1 P5 B10 -33.8(2)
P2 Co1 P5 B10 -2.5(2)
C13 Co1 P5 B6 -82.5(2)
B2 Co1 P5 B6 36.54(16)
C16 Co1 P5 B6 -128.9(4)
C14 Co1 P5 B6 -117.68(19)
C15 Co1 P5 B6 -156.13(19)
C4 Co1 P5 B6 117.9(2)
C3 Co1 P5 B6 87.09(19)
B5 Co1 P5 B6 39.0(7)
P2 Co1 P5 B6 31.23(17)
C3 B2 B11 B10 -64.1(3)
B7 B2 B11 B10 -101.6(3)
B6 B2 B11 B10 41.1(3)
Co1 B2 B11 B10 7.6(3)
C3 B2 B11 B12 -1.4(3)
B7 B2 B11 B12 -38.8(3)
B6 B2 B11 B12 103.9(3)
Co1 B2 B11 B12 70.4(3)
C3 B2 B11 B7 37.5(2)
B6 B2 B11 B7 142.7(3)
Co1 B2 B11 B7 109.2(2)
C3 B2 B11 B6 -105.3(2)
B7 B2 B11 B6 -142.7(3)
Co1 B2 B11 B6 -33.6(2)
C3 B2 B11 P2 147.5(3)
B7 B2 B11 P2 110.0(3)
B6 B2 B11 P2 -107.3(3)
Co1 B2 B11 P2 -140.8(3)
B5 B6 B11 B10 -36.0(2)
B2 B6 B11 B10 -133.3(3)
P5 B6 B11 B10 -34.1(3)
P2 B6 B11 B10 -144.7(3)
Co1 B6 B11 B10 -104.4(3)
B5 B6 B11 B12 0.2(4)
B2 B6 B11 B12 -97.1(3)
B10 B6 B11 B12 36.2(3)
P5 B6 B11 B12 2.1(4)
P2 B6 B11 B12 -108.5(3)
Co1 B6 B11 B12 -68.2(4)
B5 B6 B11 B7 63.8(3)
B2 B6 B11 B7 -33.6(2)
B10 B6 B11 B7 99.7(3)
P5 B6 B11 B7 65.6(4)
P2 B6 B11 B7 -45.0(3)
Co1 B6 B11 B7 -4.7(4)
B5 B6 B11 B2 97.4(2)
B10 B6 B11 B2 133.3(3)
P5 B6 B11 B2 99.2(2)
P2 B6 B11 B2 -11.38(6)
Co1 B6 B11 B2 28.89(19)
B5 B6 B11 P2 108.8(2)
B2 B6 B11 P2 11.38(6)
B10 B6 B11 P2 144.7(3)
P5 B6 B11 P2 110.6(2)
Co1 B6 B11 P2 40.3(2)
B6 P2 B11 B10 33.6(3)
C3 P2 B11 B10 -60.0(3)
B7 P2 B11 B10 -98.4(3)
Co1 P2 B11 B10 -3.0(3)
B6 P2 B11 B12 100.5(3)
C3 P2 B11 B12 7.0(3)
B7 P2 B11 B12 -31.4(3)
Co1 P2 B11 B12 63.9(3)
B6 P2 B11 B7 131.9(3)
C3 P2 B11 B7 38.4(2)
Co1 P2 B11 B7 95.3(2)
B6 P2 B11 B2 67.2(3)
C3 P2 B11 B2 -26.3(2)
B7 P2 B11 B2 -64.7(3)
Co1 P2 B11 B2 30.6(2)
C3 P2 B11 B6 -93.5(2)
B7 P2 B11 B6 -131.9(3)
Co1 P2 B11 B6 -36.6(2)
B6 B5 B10 B11 -37.8(3)
C4 B5 B10 B11 64.8(3)
B9 B5 B10 B11 101.6(3)
Co1 B5 B10 B11 -0.4(3)
B6 B5 B10 B9 -139.4(3)
C4 B5 B10 B9 -36.8(2)
Co1 B5 B10 B9 -102.0(2)
B6 B5 B10 B12 -101.9(3)
C4 B5 B10 B12 0.7(3)
B9 B5 B10 B12 37.5(3)
Co1 B5 B10 B12 -64.4(3)
C4 B5 B10 B6 102.6(2)
B9 B5 B10 B6 139.4(3)
Co1 B5 B10 B6 37.4(2)
B6 B5 B10 P5 134.6(10)
C4 B5 B10 P5 -122.9(10)
B9 B5 B10 P5 -86.1(10)
Co1 B5 B10 P5 172.0(10)
B12 B11 B10 B5 -103.6(3)
B7 B11 B10 B5 -66.2(4)
B2 B11 B10 B5 -3.9(4)
B6 B11 B10 B5 36.6(3)
P2 B11 B10 B5 2.2(4)
B12 B11 B10 B9 -37.2(3)
B7 B11 B10 B9 0.2(4)
B2 B11 B10 B9 62.6(4)
B6 B11 B10 B9 103.0(3)
P2 B11 B10 B9 68.7(4)
B7 B11 B10 B12 37.4(3)
B2 B11 B10 B12 99.7(3)
B6 B11 B10 B12 140.2(3)
P2 B11 B10 B12 105.8(3)
B12 B11 B10 B6 -140.2(3)
B7 B11 B10 B6 -102.8(3)
B2 B11 B10 B6 -40.5(2)
P2 B11 B10 B6 -34.4(3)
B12 B11 B10 P5 -104.4(3)
B7 B11 B10 P5 -67.0(4)
B2 B11 B10 P5 -4.7(4)
B6 B11 B10 P5 35.8(3)
P2 B11 B10 P5 1.4(4)
B2 B6 B10 B5 -98.2(2)
B11 B6 B10 B5 -138.5(3)
P5 B6 B10 B5 4.51(11)
P2 B6 B10 B5 -105.0(2)
Co1 B6 B10 B5 -34.91(19)
B5 B6 B10 B11 138.5(3)
B2 B6 B10 B11 40.3(2)
P5 B6 B10 B11 143.0(3)
P2 B6 B10 B11 33.5(3)
Co1 B6 B10 B11 103.6(3)
B5 B6 B10 B9 37.9(3)
B2 B6 B10 B9 -60.3(3)
B11 B6 B10 B9 -100.6(3)
P5 B6 B10 B9 42.4(3)
P2 B6 B10 B9 -67.0(4)
Co1 B6 B10 B9 3.0(4)
B5 B6 B10 B12 102.2(3)
B2 B6 B10 B12 4.0(4)
B11 B6 B10 B12 -36.3(3)
P5 B6 B10 B12 106.7(3)
P2 B6 B10 B12 -2.7(4)
Co1 B6 B10 B12 67.3(4)
B5 B6 B10 P5 -4.51(11)
B2 B6 B10 P5 -102.7(2)
B11 B6 B10 P5 -143.0(3)
P2 B6 B10 P5 -109.5(3)
Co1 B6 B10 P5 -39.4(2)
C4 P5 B10 B5 51.8(9)
B9 P5 B10 B5 91.0(10)
B6 P5 B10 B5 -43.2(9)
Co1 P5 B10 B5 -7.0(8)
C4 P5 B10 B11 59.8(3)
B9 P5 B10 B11 99.0(4)
B6 P5 B10 B11 -35.3(3)
Co1 P5 B10 B11 0.9(4)
C4 P5 B10 B9 -39.2(2)
B6 P5 B10 B9 -134.2(3)
Co1 P5 B10 B9 -98.0(2)
C4 P5 B10 B12 -6.5(3)
B9 P5 B10 B12 32.7(3)
B6 P5 B10 B12 -101.6(3)
Co1 P5 B10 B12 -65.3(3)
C4 P5 B10 B6 95.1(2)
B9 P5 B10 B6 134.2(3)
Co1 P5 B10 B6 36.2(2)
C3 C4 B9 B8 -37.5(3)
B5 C4 B9 B8 -140.4(3)
P5 C4 B9 B8 -148.5(3)
Co1 C4 B9 B8 -112.3(3)
C3 C4 B9 B10 64.5(4)
B8 C4 B9 B10 102.0(3)
B5 C4 B9 B10 -38.4(2)
P5 C4 B9 B10 -46.5(3)
Co1 C4 B9 B10 -10.3(4)
C3 C4 B9 B12 1.8(4)
B8 C4 B9 B12 39.2(3)
B5 C4 B9 B12 -101.2(3)
P5 C4 B9 B12 -109.2(3)
Co1 C4 B9 B12 -73.1(4)
C3 C4 B9 B5 102.9(3)
B8 C4 B9 B5 140.4(3)
P5 C4 B9 B5 -8.09(10)
Co1 C4 B9 B5 28.0(2)
C3 C4 B9 P5 111.0(3)
B8 C4 B9 P5 148.5(3)
B5 C4 B9 P5 8.09(10)
Co1 C4 B9 P5 36.1(2)
B5 B10 B9 C4 39.9(2)
B11 B10 B9 C4 -61.7(4)
B12 B10 B9 C4 -98.8(3)
B6 B10 B9 C4 3.7(4)
P5 B10 B9 C4 46.3(3)
B5 B10 B9 B8 102.7(3)
B11 B10 B9 B8 1.1(4)
B12 B10 B9 B8 -36.1(3)
B6 B10 B9 B8 66.4(4)
P5 B10 B9 B8 109.0(3)
B5 B10 B9 B12 138.8(3)
B11 B10 B9 B12 37.2(3)
B6 B10 B9 B12 102.5(3)
P5 B10 B9 B12 145.1(3)
B11 B10 B9 B5 -101.6(3)
B12 B10 B9 B5 -138.8(3)
B6 B10 B9 B5 -36.2(2)
P5 B10 B9 B5 6.33(10)
B5 B10 B9 P5 -6.33(10)
B11 B10 B9 P5 -107.9(3)
B12 B10 B9 P5 -145.1(3)
B6 B10 B9 P5 -42.6(3)
B6 B5 B9 C4 -97.4(2)
B10 B5 B9 C4 -135.4(3)
Co1 B5 B9 C4 -24.8(2)
B6 B5 B9 B8 -61.6(3)
B10 B5 B9 B8 -99.5(3)
C4 B5 B9 B8 35.8(3)
Co1 B5 B9 B8 11.0(3)
B6 B5 B9 B10 38.0(3)
C4 B5 B9 B10 135.4(3)
Co1 B5 B9 B10 110.58(19)
B6 B5 B9 B12 1.3(3)
B10 B5 B9 B12 -36.7(3)
C4 B5 B9 B12 98.7(3)
Co1 B5 B9 B12 73.9(3)
B6 B5 B9 P5 166.6(7)
B10 B5 B9 P5 128.6(7)
C4 B5 B9 P5 -96.0(7)
Co1 B5 B9 P5 -120.8(7)
B10 P5 B9 C4 -128.5(3)
B6 P5 B9 C4 -91.6(2)
Co1 P5 B9 C4 -28.7(2)
C4 P5 B9 B8 29.8(3)
B10 P5 B9 B8 -98.7(4)
B6 P5 B9 B8 -61.8(3)
Co1 P5 B9 B8 1.1(3)
C4 P5 B9 B10 128.5(3)
B6 P5 B9 B10 36.9(2)
Co1 P5 B9 B10 99.8(2)
C4 P5 B9 B12 95.6(3)
B10 P5 B9 B12 -32.9(3)
B6 P5 B9 B12 4.0(3)
Co1 P5 B9 B12 66.9(3)
C4 P5 B9 B5 80.2(7)
B10 P5 B9 B5 -48.3(7)
B6 P5 B9 B5 -11.4(6)
Co1 P5 B9 B5 51.5(6)
B9 C4 B8 C3 -140.0(3)
B5 C4 B8 C3 -102.5(3)
P5 C4 B8 C3 -108.0(3)
Co1 C4 B8 C3 -27.8(3)
C3 C4 B8 B12 100.2(3)
B9 C4 B8 B12 -39.9(3)
B5 C4 B8 B12 -2.3(4)
P5 C4 B8 B12 -7.8(4)
Co1 C4 B8 B12 72.4(4)
C3 C4 B8 B9 140.0(3)
B5 C4 B8 B9 37.6(3)
P5 C4 B8 B9 32.0(3)
Co1 C4 B8 B9 112.2(3)
C3 C4 B8 B7 37.3(3)
B9 C4 B8 B7 -102.7(3)
B5 C4 B8 B7 -65.2(3)
P5 C4 B8 B7 -70.7(4)
Co1 C4 B8 B7 9.5(4)
B2 C3 B8 C4 98.7(3)
B7 C3 B8 C4 137.3(3)
P2 C3 B8 C4 105.1(3)
Co1 C3 B8 C4 27.6(3)
C4 C3 B8 B12 -98.1(3)
B2 C3 B8 B12 0.6(4)
B7 C3 B8 B12 39.2(3)
P2 C3 B8 B12 7.0(4)
Co1 C3 B8 B12 -70.5(4)
C4 C3 B8 B9 -34.8(3)
B2 C3 B8 B9 63.9(4)
B7 C3 B8 B9 102.5(3)
P2 C3 B8 B9 70.3(4)
Co1 C3 B8 B9 -7.2(4)
C4 C3 B8 B7 -137.3(3)
B2 C3 B8 B7 -38.6(3)
P2 C3 B8 B7 -32.2(3)
Co1 C3 B8 B7 -109.7(3)
B10 B9 B8 C4 -98.4(3)
B12 B9 B8 C4 -134.9(3)
B5 B9 B8 C4 -36.6(2)
P5 B9 B8 C4 -30.7(3)
C4 B9 B8 C3 33.8(3)
B10 B9 B8 C3 -64.6(4)
B12 B9 B8 C3 -101.1(3)
B5 B9 B8 C3 -2.8(4)
P5 B9 B8 C3 3.1(4)
C4 B9 B8 B12 134.9(3)
B10 B9 B8 B12 36.5(3)
B5 B9 B8 B12 98.3(3)
P5 B9 B8 B12 104.2(3)
C4 B9 B8 B7 96.5(3)
B10 B9 B8 B7 -2.0(4)
B12 B9 B8 B7 -38.4(3)
B5 B9 B8 B7 59.9(4)
P5 B9 B8 B7 65.8(4)
C4 C3 B7 B8 39.3(3)
B2 C3 B7 B8 138.7(3)
P2 C3 B7 B8 148.5(3)
Co1 C3 B7 B8 112.3(3)
C4 C3 B7 B12 0.9(4)
B2 C3 B7 B12 100.3(3)
B8 C3 B7 B12 -38.4(3)
P2 C3 B7 B12 110.1(3)
Co1 C3 B7 B12 73.9(4)
C4 C3 B7 B2 -99.4(3)
B8 C3 B7 B2 -138.7(3)
P2 C3 B7 B2 9.73(6)
Co1 C3 B7 B2 -26.4(2)
C4 C3 B7 B11 -61.5(4)
B2 C3 B7 B11 37.9(3)
B8 C3 B7 B11 -100.8(3)
P2 C3 B7 B11 47.7(3)
Co1 C3 B7 B11 11.6(4)
C4 C3 B7 P2 -109.2(3)
B2 C3 B7 P2 -9.73(6)
B8 C3 B7 P2 -148.5(3)
Co1 C3 B7 P2 -36.1(2)
C4 B8 B7 C3 -35.9(3)
B12 B8 B7 C3 -136.0(3)
B9 B8 B7 C3 -97.5(3)
C4 B8 B7 B12 100.1(3)
C3 B8 B7 B12 136.0(3)
B9 B8 B7 B12 38.5(3)
C4 B8 B7 B2 0.0(4)
C3 B8 B7 B2 35.9(3)
B12 B8 B7 B2 -100.1(3)
B9 B8 B7 B2 -61.6(4)
C4 B8 B7 B11 63.7(4)
C3 B8 B7 B11 99.6(3)
B12 B8 B7 B11 -36.4(3)
B9 B8 B7 B11 2.1(4)
C4 B8 B7 P2 -4.5(4)
C3 B8 B7 P2 31.4(3)
B12 B8 B7 P2 -104.5(3)
B9 B8 B7 P2 -66.0(4)
B6 B2 B7 C3 103.0(2)
B11 B2 B7 C3 137.5(3)
Co1 B2 B7 C3 26.9(2)
C3 B2 B7 B8 -36.2(3)
B6 B2 B7 B8 66.8(3)
B11 B2 B7 B8 101.3(3)
Co1 B2 B7 B8 -9.4(3)
C3 B2 B7 B12 -98.4(3)
B6 B2 B7 B12 4.6(3)
B11 B2 B7 B12 39.1(3)
Co1 B2 B7 B12 -71.6(3)
C3 B2 B7 B11 -137.5(3)
B6 B2 B7 B11 -34.5(3)
Co1 B2 B7 B11 -110.68(19)
C3 B2 B7 P2 120.5(3)
B6 B2 B7 P2 -136.5(3)
B11 B2 B7 P2 -102.0(3)
Co1 B2 B7 P2 147.3(3)
B10 B11 B7 C3 60.9(4)
B12 B11 B7 C3 98.6(3)
B2 B11 B7 C3 -37.0(2)
B6 B11 B7 C3 -3.5(4)
P2 B11 B7 C3 -48.1(2)
B10 B11 B7 B8 -1.4(4)
B12 B11 B7 B8 36.3(3)
B2 B11 B7 B8 -99.3(3)
B6 B11 B7 B8 -65.8(4)
P2 B11 B7 B8 -110.4(3)
B10 B11 B7 B12 -37.7(3)
B2 B11 B7 B12 -135.6(3)
B6 B11 B7 B12 -102.1(3)
P2 B11 B7 B12 -146.7(3)
B10 B11 B7 B2 97.9(3)
B12 B11 B7 B2 135.6(3)
B6 B11 B7 B2 33.5(2)
P2 B11 B7 B2 -11.14(5)
B10 B11 B7 P2 109.0(3)
B12 B11 B7 P2 146.7(3)
B2 B11 B7 P2 11.14(5)
B6 B11 B7 P2 44.6(3)
B6 P2 B7 C3 90.2(2)
B11 P2 B7 C3 127.6(3)
Co1 P2 B7 C3 29.0(2)
B6 P2 B7 B8 60.3(3)
B11 P2 B7 B8 97.7(4)
C3 P2 B7 B8 -29.9(3)
Co1 P2 B7 B8 -1.0(3)
B6 P2 B7 B12 -6.0(3)
B11 P2 B7 B12 31.4(3)
C3 P2 B7 B12 -96.2(3)
Co1 P2 B7 B12 -67.2(3)
B6 P2 B7 B2 35.4(3)
B11 P2 B7 B2 72.7(3)
C3 P2 B7 B2 -54.8(3)
Co1 P2 B7 B2 -25.9(2)
B6 P2 B7 B11 -37.4(2)
C3 P2 B7 B11 -127.6(3)
Co1 P2 B7 B11 -98.6(2)
C4 B8 B12 B7 -98.2(3)
C3 B8 B12 B7 -38.9(3)
B9 B8 B12 B7 -137.3(3)
C4 B8 B12 B11 -60.8(4)
C3 B8 B12 B11 -1.5(4)
B9 B8 B12 B11 -99.9(4)
B7 B8 B12 B11 37.4(3)
C4 B8 B12 B9 39.1(3)
C3 B8 B12 B9 98.4(3)
B7 B8 B12 B9 137.3(3)
C4 B8 B12 B10 2.6(4)
C3 B8 B12 B10 62.0(4)
B9 B8 B12 B10 -36.4(3)
B7 B8 B12 B10 100.8(4)
C3 B7 B12 B8 38.3(3)
B2 B7 B12 B8 99.5(3)
B11 B7 B12 B8 139.0(3)
P2 B7 B12 B8 106.5(3)
C3 B7 B12 B11 -100.7(3)
B8 B7 B12 B11 -139.0(3)
B2 B7 B12 B11 -39.6(3)
P2 B7 B12 B11 -32.6(3)
C3 B7 B12 B9 0.2(4)
B8 B7 B12 B9 -38.1(3)
B2 B7 B12 B9 61.3(4)
B11 B7 B12 B9 100.9(4)
P2 B7 B12 B9 68.3(4)
C3 B7 B12 B10 -63.1(4)
B8 B7 B12 B10 -101.4(3)
B2 B7 B12 B10 -1.9(4)
B11 B7 B12 B10 37.6(3)
P2 B7 B12 B10 5.1(4)
B10 B11 B12 B8 100.7(3)
B7 B11 B12 B8 -37.1(3)
B2 B11 B12 B8 1.8(4)
B6 B11 B12 B8 64.3(4)
P2 B11 B12 B8 -4.3(4)
B10 B11 B12 B7 137.8(3)
B2 B11 B12 B7 38.9(2)
B6 B11 B12 B7 101.4(3)
P2 B11 B12 B7 32.8(3)
B10 B11 B12 B9 37.0(3)
B7 B11 B12 B9 -100.8(3)
B2 B11 B12 B9 -62.0(3)
B6 B11 B12 B9 0.6(4)
P2 B11 B12 B9 -68.0(4)
B7 B11 B12 B10 -137.8(3)
B2 B11 B12 B10 -98.9(3)
B6 B11 B12 B10 -36.4(3)
P2 B11 B12 B10 -105.0(3)
C4 B9 B12 B8 -39.4(3)
B10 B9 B12 B8 -139.4(3)
B5 B9 B12 B8 -103.6(3)
P5 B9 B12 B8 -105.6(3)
C4 B9 B12 B7 -1.1(4)
B8 B9 B12 B7 38.2(3)
B10 B9 B12 B7 -101.2(4)
B5 B9 B12 B7 -65.4(4)
P5 B9 B12 B7 -67.4(4)
C4 B9 B12 B11 63.1(4)
B8 B9 B12 B11 102.5(3)
B10 B9 B12 B11 -36.9(3)
B5 B9 B12 B11 -1.1(4)
P5 B9 B12 B11 -3.1(4)
C4 B9 B12 B10 100.0(3)
B8 B9 B12 B10 139.4(3)
B5 B9 B12 B10 35.8(3)
P5 B9 B12 B10 33.8(3)
B5 B10 B12 B8 -2.1(4)
B11 B10 B12 B8 -102.0(3)
B9 B10 B12 B8 36.5(3)
B6 B10 B12 B8 -65.2(4)
P5 B10 B12 B8 3.0(4)
B5 B10 B12 B7 61.7(4)
B11 B10 B12 B7 -38.2(3)
B9 B10 B12 B7 100.4(3)
B6 B10 B12 B7 -1.4(4)
P5 B10 B12 B7 66.8(4)
B5 B10 B12 B11 99.9(3)
B9 B10 B12 B11 138.5(3)
B6 B10 B12 B11 36.8(3)
P5 B10 B12 B11 105.0(3)
B5 B10 B12 B9 -38.7(3)
B11 B10 B12 B9 -138.5(3)
B6 B10 B12 B9 -101.7(3)
P5 B10 B12 B9 -33.6(3)
